data_4084874
loop_
_publ_author_name
'Samouei, Hamidreza'
'Miloserdov, Fedor M.'
'Escudero-Ad\'an, Eduardo C.'
'Grushin, Vladimir V.'

_publ_section_title
;
 Solid-State Structure and Solution Reactivity of [(Ph3P)4Ru(H)2] and
 Related Ru(II) Complexes Used in Catalysis: A Reinvestigation
;
_journal_issue 24
_journal_name_full Organometallics
_journal_page_first 7279
_journal_paper_doi 10.1021/om5010572
_journal_volume 33
_journal_year 2014
_chemical_formula_sum 'C57 H52 P3 Ru'
_chemical_formula_weight 930.96
_chemical_name_systematic
;
 ?
;
_space_group_IT_number 2
_space_group_name_Hall '-P 1'
_symmetry_cell_setting triclinic
_symmetry_space_group_name_Hall '-P 1'
_symmetry_space_group_name_H-M 'P -1'
_atom_sites_solution_hydrogens mixed
_audit_creation_method SHELXL-2012
_cell_angle_alpha 82.8520(10)
_cell_angle_beta 80.3990(10)
_cell_angle_gamma 74.702(2)
_cell_formula_units_Z 2
_cell_length_a 9.3207(4)
_cell_length_b 12.4575(5)
_cell_length_c 20.3145(9)
_cell_measurement_reflns_used 7040
_cell_measurement_temperature 100(2)
_cell_measurement_theta_max 30.64
_cell_measurement_theta_min 2.29
_cell_volume 2235.29(17)
_computing_cell_refinement 'Bruker APEX2 v2011.4-0'
_computing_data_collection 'Bruker APEX2 v2011.4-0'
_computing_data_reduction 'Bruker SAINT V7.60A'
_computing_molecular_graphics 'Bruker SHELXTL'
_computing_publication_material 'Bruker SHELXTL'
_computing_structure_refinement 'SHELXL-2012 (Sheldrick, 2012)'
_computing_structure_solution Sir2011
_diffrn_ambient_temperature 100(2)
_diffrn_detector_area_resol_mean 512
_diffrn_detector_type '4K CCD area detector APEX II'
_diffrn_measured_fraction_theta_full 0.985
_diffrn_measured_fraction_theta_max 0.961
_diffrn_measurement_device_type 'Kappa 4-axis goniometer bruker-nonius'
_diffrn_measurement_method
;
 Fullsphere data collection, phi and omega scans
;
_diffrn_measurement_specimen_support 'magnetic support with MicroMount'
_diffrn_radiation_monochromator 'Multilayer Montel 200 mirrors'
_diffrn_radiation_type MoK\a
_diffrn_radiation_wavelength 0.71073
_diffrn_reflns_av_R_equivalents 0.0477
_diffrn_reflns_av_unetI/netI 0.0720
_diffrn_reflns_Laue_measured_fraction_full 0.985
_diffrn_reflns_Laue_measured_fraction_max 0.961
_diffrn_reflns_limit_h_max 13
_diffrn_reflns_limit_h_min -6
_diffrn_reflns_limit_k_max 17
_diffrn_reflns_limit_k_min -16
_diffrn_reflns_limit_l_max 29
_diffrn_reflns_limit_l_min -28
_diffrn_reflns_point_group_measured_fraction_full 0.985
_diffrn_reflns_point_group_measured_fraction_max 0.961
_diffrn_reflns_theta_full 25.000
_diffrn_reflns_theta_max 30.722
_diffrn_reflns_theta_min 1.020
_diffrn_source 'Rotating anode X-ray tube'
_diffrn_source_current 70
_diffrn_source_power 50
_diffrn_source_size '0.3 mm x 0.3 mm fine focus'
_diffrn_source_type 'Bruker-Nonius FR 591'
_exptl_absorpt_coefficient_mu 0.497
_exptl_absorpt_correction_T_max 0.9613
_exptl_absorpt_correction_T_min 0.9071
_exptl_absorpt_correction_type empirical
_exptl_absorpt_process_details
; 
 SADABS Version 2008/1 Bruker-Nonius
 Blessing, Acta Cryst. (1995) A51 33-38
;
_exptl_crystal_colour colourless
_exptl_crystal_density_diffrn 1.383
_exptl_crystal_description prism
_exptl_crystal_F_000 966
_exptl_crystal_size_max 0.20
_exptl_crystal_size_mid 0.08
_exptl_crystal_size_min 0.08
_refine_diff_density_max 0.767
_refine_diff_density_min -0.613
_refine_diff_density_rms 0.110
_refine_ls_extinction_method none
_refine_ls_goodness_of_fit_ref 1.019
_refine_ls_hydrogen_treatment noref
_refine_ls_matrix_type full
_refine_ls_number_parameters 562
_refine_ls_number_reflns 13361
_refine_ls_number_restraints 3
_refine_ls_restrained_S_all 1.019
_refine_ls_R_factor_all 0.0662
_refine_ls_R_factor_gt 0.0443
_refine_ls_shift/su_max 0.001
_refine_ls_shift/su_mean 0.000
_refine_ls_structure_factor_coef Fsqd
_refine_ls_weighting_details
;
 w=1/[\s^2^(Fo^2^)+(0.0443P)^2^+1.2902P]
 where P=(Fo^2^+2Fc^2^)/3
;
_refine_ls_weighting_scheme calc
_refine_ls_wR_factor_gt 0.0952
_refine_ls_wR_factor_ref 0.1083
_reflns_Friedel_coverage 0.000
_reflns_number_gt 10227
_reflns_number_total 13361
_reflns_threshold_expression >2sigma(I)
_cod_data_source_file om5010572_si_001.cif
_cod_data_source_block HRS805_0m
_cod_depositor_comments
;
The following automatic conversions were performed:

'_symmetry_cell_setting' value 'Triclinic' changed to 'triclinic'
according to
/home/saulius/struct/COD-crude-data--automatic-downloads/rss-feeds/ACS/lib/dictionaries/cif_core.dic
dictionary named 'cif_core.dic' version 2.4.2 from 2011-04-26.

Automatic conversion script
Id: cif_fix_values 2935 2014-11-11 08:27:57Z andrius 

 Adding full bibliography for 4084867--4084875.cif.
;
_cod_original_sg_symbol_H-M P-1
_cod_database_code 4084874
_shelx_space_group_comment
;
The symmetry employed for this shelxl refinement is uniquely defined
by the following loop, which should always be used as a source of
symmetry information in preference to the above space-group names.
They are only intended as comments.
;
_shelx_estimated_absorpt_t_min 0.907
_shelx_estimated_absorpt_t_max 0.961
_shelxl_version_number 2012-9

loop_
_space_group_symop_operation_xyz
'x, y, z'
'-x, -y, -z'

loop_
_atom_site_label
_atom_site_type_symbol
_atom_site_fract_x
_atom_site_fract_y
_atom_site_fract_z
_atom_site_U_iso_or_equiv
_atom_site_adp_type
_atom_site_occupancy
_atom_site_site_symmetry_order
_atom_site_calc_flag
_atom_site_refinement_flags_posn
_atom_site_refinement_flags_adp
Ru1 Ru 0.51751(2) 0.84411(2) 0.70755(2) 0.01004(5) Uani 1 1 d D .
H1RU H 0.328(3) 0.891(2) 0.7217(14) 0.015 Uiso 1 1 d . U
H2RU H 0.532(3) 0.870(2) 0.6305(14) 0.015 Uiso 1 1 d . U
H3RU H 0.684(2) 0.788(2) 0.6772(12) 0.015 Uiso 1 1 d D U
H4RU H 0.683(2) 0.842(2) 0.7089(13) 0.015 Uiso 1 1 d D U
P1 P 0.52041(7) 1.03021(5) 0.70179(3) 0.01098(12) Uani 1 1 d . .
P2 P 0.46455(7) 0.68835(5) 0.67529(3) 0.01017(12) Uani 1 1 d . .
P3 P 0.60968(7) 0.77094(5) 0.81039(3) 0.01114(12) Uani 1 1 d . .
C1 C 0.6949(3) 1.0776(2) 0.68076(12) 0.0128(5) Uani 1 1 d . .
C2 C 0.7045(3) 1.1818(2) 0.69650(13) 0.0156(5) Uani 1 1 d . .
H2 H 0.6190 1.2299 0.7193 0.019 Uiso 1 1 calc R U
C3 C 0.8374(3) 1.2154(2) 0.67916(13) 0.0193(5) Uani 1 1 d . .
H3 H 0.8421 1.2862 0.6901 0.023 Uiso 1 1 calc R U
C4 C 0.9634(3) 1.1462(2) 0.64595(13) 0.0191(5) Uani 1 1 d . .
H4 H 1.0549 1.1687 0.6352 0.023 Uiso 1 1 calc R U
C5 C 0.9551(3) 1.0435(2) 0.62850(13) 0.0175(5) Uani 1 1 d . .
H5 H 1.0405 0.9961 0.6052 0.021 Uiso 1 1 calc R U
C6 C 0.8207(3) 1.0108(2) 0.64534(12) 0.0147(5) Uani 1 1 d . .
H6 H 0.8148 0.9415 0.6324 0.018 Uiso 1 1 calc R U
C7 C 0.4308(3) 1.09535(19) 0.77969(12) 0.0129(5) Uani 1 1 d . .
C8 C 0.2739(3) 1.1279(2) 0.79402(13) 0.0169(5) Uani 1 1 d . .
H8 H 0.2144 1.1240 0.7611 0.020 Uiso 1 1 calc R U
C9 C 0.2040(3) 1.1658(2) 0.85592(14) 0.0200(5) Uani 1 1 d . .
H9 H 0.0976 1.1883 0.8649 0.024 Uiso 1 1 calc R U
C10 C 0.2904(3) 1.1708(2) 0.90467(13) 0.0216(6) Uani 1 1 d . .
H10 H 0.2427 1.1971 0.9468 0.026 Uiso 1 1 calc R U
C11 C 0.4451(3) 1.1376(2) 0.89187(13) 0.0200(5) Uani 1 1 d . .
H11 H 0.5038 1.1398 0.9254 0.024 Uiso 1 1 calc R U
C12 C 0.5153(3) 1.1006(2) 0.82955(13) 0.0163(5) Uani 1 1 d . .
H12 H 0.6218 1.0787 0.8209 0.020 Uiso 1 1 calc R U
C13 C 0.4105(3) 1.1241(2) 0.63932(12) 0.0137(5) Uani 1 1 d . .
C14 C 0.3814(3) 1.0837(2) 0.58321(13) 0.0165(5) Uani 1 1 d . .
H14 H 0.4102 1.0057 0.5786 0.020 Uiso 1 1 calc R U
C15 C 0.3106(3) 1.1564(2) 0.53376(13) 0.0198(5) Uani 1 1 d . .
H15 H 0.2920 1.1274 0.4958 0.024 Uiso 1 1 calc R U
C16 C 0.2671(3) 1.2703(2) 0.53957(14) 0.0209(6) Uani 1 1 d . .
H16 H 0.2197 1.3197 0.5056 0.025 Uiso 1 1 calc R U
C17 C 0.2936(3) 1.3114(2) 0.59551(15) 0.0220(6) Uani 1 1 d . .
H17 H 0.2635 1.3895 0.6000 0.026 Uiso 1 1 calc R U
C18 C 0.3638(3) 1.2396(2) 0.64508(14) 0.0197(5) Uani 1 1 d . .
H18 H 0.3804 1.2690 0.6833 0.024 Uiso 1 1 calc R U
C19 C 0.3155(3) 0.72834(19) 0.62106(12) 0.0116(4) Uani 1 1 d . .
C20 C 0.3435(3) 0.7853(2) 0.55825(12) 0.0142(5) Uani 1 1 d . .
H20 H 0.4393 0.8001 0.5441 0.017 Uiso 1 1 calc R U
C21 C 0.2335(3) 0.8206(2) 0.51640(12) 0.0162(5) Uani 1 1 d . .
H21 H 0.2549 0.8582 0.4737 0.019 Uiso 1 1 calc R U
C22 C 0.0924(3) 0.8008(2) 0.53688(13) 0.0172(5) Uani 1 1 d . .
H22 H 0.0164 0.8260 0.5086 0.021 Uiso 1 1 calc R U
C23 C 0.0626(3) 0.7436(2) 0.59925(13) 0.0178(5) Uani 1 1 d . .
H23 H -0.0334 0.7291 0.6134 0.021 Uiso 1 1 calc R U
C24 C 0.1740(3) 0.7079(2) 0.64049(13) 0.0160(5) Uani 1 1 d . .
H24 H 0.1532 0.6688 0.6828 0.019 Uiso 1 1 calc R U
C25 C 0.6115(3) 0.58974(19) 0.62569(12) 0.0118(4) Uani 1 1 d . .
C26 C 0.7610(3) 0.5774(2) 0.63374(12) 0.0138(5) Uani 1 1 d . .
H26 H 0.7843 0.6208 0.6639 0.017 Uiso 1 1 calc R U
C27 C 0.8762(3) 0.5023(2) 0.59807(13) 0.0168(5) Uani 1 1 d . .
H27 H 0.9776 0.4950 0.6037 0.020 Uiso 1 1 calc R U
C28 C 0.8435(3) 0.4380(2) 0.55439(13) 0.0181(5) Uani 1 1 d . .
H28 H 0.9222 0.3864 0.5302 0.022 Uiso 1 1 calc R U
C29 C 0.6948(3) 0.4491(2) 0.54603(13) 0.0178(5) Uani 1 1 d . .
H29 H 0.6722 0.4051 0.5160 0.021 Uiso 1 1 calc R U
C30 C 0.5799(3) 0.5242(2) 0.58141(12) 0.0149(5) Uani 1 1 d . .
H30 H 0.4787 0.5312 0.5756 0.018 Uiso 1 1 calc R U
C31 C 0.3877(3) 0.59550(19) 0.74138(12) 0.0113(4) Uani 1 1 d . .
C32 C 0.4246(3) 0.4791(2) 0.74213(12) 0.0134(5) Uani 1 1 d . .
H32 H 0.4826 0.4440 0.7040 0.016 Uiso 1 1 calc R U
C33 C 0.3770(3) 0.4140(2) 0.79831(13) 0.0168(5) Uani 1 1 d . .
H33 H 0.4034 0.3349 0.7985 0.020 Uiso 1 1 calc R U
C34 C 0.2909(3) 0.4647(2) 0.85406(13) 0.0189(5) Uani 1 1 d . .
H34 H 0.2604 0.4204 0.8928 0.023 Uiso 1 1 calc R U
C35 C 0.2498(3) 0.5800(2) 0.85282(13) 0.0176(5) Uani 1 1 d . .
H35 H 0.1894 0.6149 0.8905 0.021 Uiso 1 1 calc R U
C36 C 0.2961(3) 0.6449(2) 0.79693(12) 0.0148(5) Uani 1 1 d . .
H36 H 0.2652 0.7240 0.7964 0.018 Uiso 1 1 calc R U
C37 C 0.7337(3) 0.6276(2) 0.80680(12) 0.0129(5) Uani 1 1 d . .
C38 C 0.6726(3) 0.5344(2) 0.81886(12) 0.0144(5) Uani 1 1 d . .
H38 H 0.5687 0.5439 0.8350 0.017 Uiso 1 1 calc R U
C39 C 0.7623(3) 0.4281(2) 0.80740(13) 0.0178(5) Uani 1 1 d . .
H39 H 0.7193 0.3657 0.8156 0.021 Uiso 1 1 calc R U
C40 C 0.9146(3) 0.4127(2) 0.78394(13) 0.0188(5) Uani 1 1 d . .
H40 H 0.9757 0.3402 0.7757 0.023 Uiso 1 1 calc R U
C41 C 0.9765(3) 0.5038(2) 0.77275(13) 0.0182(5) Uani 1 1 d . .
H41 H 1.0807 0.4935 0.7571 0.022 Uiso 1 1 calc R U
C42 C 0.8876(3) 0.6104(2) 0.78427(12) 0.0162(5) Uani 1 1 d . .
H42 H 0.9319 0.6721 0.7767 0.019 Uiso 1 1 calc R U
C43 C 0.7347(3) 0.8447(2) 0.83781(13) 0.0145(5) Uani 1 1 d . .
C44 C 0.7186(3) 0.8757(2) 0.90314(14) 0.0193(5) Uani 1 1 d . .
H44 H 0.6437 0.8553 0.9364 0.023 Uiso 1 1 calc R U
C45 C 0.8118(4) 0.9364(2) 0.91950(15) 0.0246(6) Uani 1 1 d . .
H45 H 0.7995 0.9575 0.9639 0.030 Uiso 1 1 calc R U
C46 C 0.9222(4) 0.9664(2) 0.87162(16) 0.0274(7) Uani 1 1 d . .
H46 H 0.9850 1.0080 0.8832 0.033 Uiso 1 1 calc R U
C47 C 0.9408(3) 0.9356(2) 0.80711(15) 0.0229(6) Uani 1 1 d . .
H47 H 1.0174 0.9548 0.7743 0.027 Uiso 1 1 calc R U
C48 C 0.8464(3) 0.8762(2) 0.79043(14) 0.0183(5) Uani 1 1 d . .
H48 H 0.8582 0.8568 0.7457 0.022 Uiso 1 1 calc R U
C49 C 0.4828(3) 0.7585(2) 0.88951(12) 0.0136(5) Uani 1 1 d . .
C50 C 0.5205(3) 0.6767(2) 0.94206(13) 0.0169(5) Uani 1 1 d . .
H50 H 0.6127 0.6213 0.9364 0.020 Uiso 1 1 calc R U
C51 C 0.4248(3) 0.6755(2) 1.00236(13) 0.0198(5) Uani 1 1 d . .
H51 H 0.4516 0.6192 1.0373 0.024 Uiso 1 1 calc R U
C52 C 0.2900(3) 0.7566(2) 1.01156(14) 0.0219(6) Uani 1 1 d . .
H52 H 0.2248 0.7563 1.0528 0.026 Uiso 1 1 calc R U
C53 C 0.2518(3) 0.8380(2) 0.95995(14) 0.0220(6) Uani 1 1 d . .
H53 H 0.1597 0.8935 0.9659 0.026 Uiso 1 1 calc R U
C54 C 0.3468(3) 0.8391(2) 0.89966(13) 0.0170(5) Uani 1 1 d . .
H54 H 0.3189 0.8954 0.8648 0.020 Uiso 1 1 calc R U
C1S C 0.9182(3) 0.5900(2) 0.96332(14) 0.0227(6) Uani 1 1 d . .
H1S H 0.8623 0.6516 0.9381 0.027 Uiso 1 1 calc R U
C2S C 0.9938(3) 0.3924(2) 0.99239(14) 0.0213(6) Uani 1 1 d . .
H2S H 0.9895 0.3186 0.9871 0.026 Uiso 1 1 calc R U
C3S C 0.9119(3) 0.4825(3) 0.95586(14) 0.0235(6) Uani 1 1 d . .
H3S H 0.8514 0.4704 0.9256 0.028 Uiso 1 1 calc R U

loop_
_atom_site_aniso_label
_atom_site_aniso_U_11
_atom_site_aniso_U_22
_atom_site_aniso_U_33
_atom_site_aniso_U_23
_atom_site_aniso_U_13
_atom_site_aniso_U_12
Ru1 0.01110(9) 0.00841(9) 0.01157(9) -0.00073(6) -0.00270(7) -0.00345(7)
P1 0.0121(3) 0.0093(3) 0.0120(3) -0.0006(2) -0.0026(2) -0.0030(2)
P2 0.0102(3) 0.0096(3) 0.0114(3) -0.0012(2) -0.0017(2) -0.0034(2)
P3 0.0117(3) 0.0103(3) 0.0121(3) -0.0006(2) -0.0028(2) -0.0035(2)
C1 0.0147(11) 0.0126(11) 0.0122(11) 0.0005(9) -0.0018(9) -0.0063(9)
C2 0.0177(12) 0.0126(12) 0.0162(12) -0.0030(9) 0.0010(10) -0.0045(9)
C3 0.0261(14) 0.0160(12) 0.0198(13) -0.0033(10) -0.0020(11) -0.0124(11)
C4 0.0191(13) 0.0232(14) 0.0178(13) 0.0000(10) -0.0003(10) -0.0123(11)
C5 0.0153(12) 0.0193(13) 0.0178(12) -0.0008(10) 0.0003(10) -0.0059(10)
C6 0.0177(12) 0.0134(12) 0.0134(11) 0.0000(9) -0.0030(9) -0.0043(9)
C7 0.0159(11) 0.0089(11) 0.0142(11) -0.0021(9) -0.0004(9) -0.0039(9)
C8 0.0184(12) 0.0111(12) 0.0203(13) -0.0006(10) -0.0020(10) -0.0029(10)
C9 0.0194(13) 0.0119(12) 0.0238(14) 0.0008(10) 0.0039(11) -0.0009(10)
C10 0.0310(15) 0.0137(12) 0.0152(13) -0.0009(10) 0.0017(11) -0.0005(11)
C11 0.0284(14) 0.0156(13) 0.0150(12) -0.0008(10) -0.0044(11) -0.0032(11)
C12 0.0200(12) 0.0106(11) 0.0190(13) -0.0003(9) -0.0026(10) -0.0052(10)
C13 0.0124(11) 0.0121(11) 0.0156(12) 0.0025(9) -0.0025(9) -0.0024(9)
C14 0.0139(12) 0.0188(13) 0.0155(12) 0.0006(10) -0.0013(10) -0.0033(10)
C15 0.0145(12) 0.0295(15) 0.0141(12) 0.0017(11) -0.0029(10) -0.0041(11)
C16 0.0128(12) 0.0263(14) 0.0195(13) 0.0102(11) -0.0026(10) -0.0030(10)
C17 0.0196(13) 0.0135(12) 0.0312(15) 0.0072(11) -0.0061(11) -0.0035(10)
C18 0.0186(13) 0.0154(12) 0.0253(14) 0.0029(10) -0.0074(11) -0.0042(10)
C19 0.0118(11) 0.0088(11) 0.0150(11) -0.0036(9) -0.0028(9) -0.0023(8)
C20 0.0140(11) 0.0145(12) 0.0145(12) -0.0034(9) -0.0014(9) -0.0033(9)
C21 0.0192(12) 0.0176(12) 0.0115(11) -0.0010(9) -0.0031(10) -0.0036(10)
C22 0.0155(12) 0.0154(12) 0.0199(13) -0.0045(10) -0.0066(10) 0.0015(10)
C23 0.0121(11) 0.0171(13) 0.0254(14) -0.0041(10) -0.0042(10) -0.0037(10)
C24 0.0155(12) 0.0151(12) 0.0183(12) -0.0027(10) -0.0019(10) -0.0054(10)
C25 0.0150(11) 0.0095(11) 0.0108(11) 0.0006(8) -0.0019(9) -0.0036(9)
C26 0.0148(11) 0.0132(11) 0.0145(12) -0.0020(9) -0.0026(9) -0.0043(9)
C27 0.0127(11) 0.0175(12) 0.0191(13) -0.0031(10) -0.0014(10) -0.0018(10)
C28 0.0199(13) 0.0143(12) 0.0171(12) -0.0032(10) -0.0004(10) 0.0007(10)
C29 0.0225(13) 0.0149(12) 0.0164(12) -0.0045(10) -0.0061(10) -0.0017(10)
C30 0.0155(12) 0.0137(12) 0.0166(12) -0.0012(9) -0.0054(10) -0.0038(9)
C31 0.0119(11) 0.0122(11) 0.0113(11) 0.0003(9) -0.0028(9) -0.0054(9)
C32 0.0148(11) 0.0117(11) 0.0151(12) -0.0021(9) -0.0021(9) -0.0052(9)
C33 0.0190(12) 0.0118(11) 0.0206(13) 0.0027(10) -0.0057(10) -0.0057(10)
C34 0.0209(13) 0.0220(13) 0.0154(12) 0.0040(10) -0.0012(10) -0.0111(11)
C35 0.0168(12) 0.0220(13) 0.0145(12) -0.0039(10) 0.0019(10) -0.0072(10)
C36 0.0136(11) 0.0137(12) 0.0178(12) -0.0014(9) -0.0027(10) -0.0040(9)
C37 0.0143(11) 0.0132(11) 0.0114(11) -0.0017(9) -0.0049(9) -0.0018(9)
C38 0.0140(11) 0.0154(12) 0.0150(12) -0.0010(9) -0.0072(9) -0.0025(9)
C39 0.0233(13) 0.0132(12) 0.0182(13) -0.0007(10) -0.0080(11) -0.0040(10)
C40 0.0205(13) 0.0158(12) 0.0192(13) -0.0036(10) -0.0087(11) 0.0018(10)
C41 0.0135(12) 0.0213(13) 0.0183(13) -0.0037(10) -0.0051(10) 0.0012(10)
C42 0.0157(12) 0.0175(12) 0.0158(12) -0.0002(10) -0.0049(10) -0.0037(10)
C43 0.0163(12) 0.0102(11) 0.0179(12) 0.0016(9) -0.0066(10) -0.0034(9)
C44 0.0250(14) 0.0151(12) 0.0201(13) 0.0024(10) -0.0084(11) -0.0073(11)
C45 0.0375(17) 0.0208(14) 0.0220(14) 0.0011(11) -0.0138(13) -0.0139(12)
C46 0.0319(16) 0.0209(14) 0.0379(17) 0.0051(12) -0.0210(14) -0.0148(12)
C47 0.0205(13) 0.0221(14) 0.0297(15) 0.0069(11) -0.0093(12) -0.0122(11)
C48 0.0190(13) 0.0160(12) 0.0213(13) 0.0016(10) -0.0070(11) -0.0054(10)
C49 0.0158(11) 0.0136(11) 0.0133(11) -0.0032(9) -0.0020(9) -0.0060(9)
C50 0.0162(12) 0.0166(12) 0.0187(13) -0.0018(10) -0.0049(10) -0.0036(10)
C51 0.0231(13) 0.0234(14) 0.0150(12) 0.0002(10) -0.0038(10) -0.0097(11)
C52 0.0188(13) 0.0332(16) 0.0163(13) -0.0056(11) 0.0011(10) -0.0117(12)
C53 0.0188(13) 0.0258(14) 0.0219(14) -0.0079(11) -0.0029(11) -0.0034(11)
C54 0.0194(12) 0.0173(12) 0.0142(12) -0.0020(10) -0.0037(10) -0.0033(10)
C1S 0.0175(13) 0.0272(15) 0.0205(14) 0.0037(11) -0.0035(11) -0.0028(11)
C2S 0.0171(13) 0.0235(14) 0.0232(14) -0.0068(11) 0.0022(11) -0.0057(11)
C3S 0.0178(13) 0.0355(16) 0.0183(13) -0.0043(12) -0.0040(11) -0.0068(12)

loop_
_atom_type_symbol
_atom_type_description
_atom_type_scat_dispersion_real
_atom_type_scat_dispersion_imag
_atom_type_scat_source
C C 0.0033 0.0016 'International Tables Vol C Tables 4.2.6.8 and 6.1.1.4'
H H 0.0000 0.0000 'International Tables Vol C Tables 4.2.6.8 and 6.1.1.4'
P P 0.1023 0.0942 'International Tables Vol C Tables 4.2.6.8 and 6.1.1.4'
Ru Ru -1.2594 0.8363 'International Tables Vol C Tables 4.2.6.8 and 6.1.1.4'

loop_
_geom_angle_atom_site_label_1
_geom_angle_atom_site_label_2
_geom_angle_atom_site_label_3
_geom_angle
_geom_angle_site_symmetry_1
_geom_angle_site_symmetry_3
P1 Ru1 P2 156.20(2) . .
P1 Ru1 P3 102.68(2) . .
P2 Ru1 P3 100.91(2) . .
C7 P1 C1 103.24(11) . .
C7 P1 C13 101.32(11) . .
C1 P1 C13 98.69(11) . .
C7 P1 Ru1 112.62(8) . .
C1 P1 Ru1 122.63(8) . .
C13 P1 Ru1 115.41(8) . .
C25 P2 C31 102.54(11) . .
C25 P2 C19 101.72(11) . .
C31 P2 C19 101.35(11) . .
C25 P2 Ru1 119.69(8) . .
C31 P2 Ru1 117.58(8) . .
C19 P2 Ru1 111.36(8) . .
C49 P3 C43 99.84(11) . .
C49 P3 C37 102.31(11) . .
C43 P3 C37 100.77(11) . .
C49 P3 Ru1 122.06(8) . .
C43 P3 Ru1 115.86(8) . .
C37 P3 Ru1 112.98(8) . .
C6 C1 C2 118.2(2) . .
C6 C1 P1 119.45(18) . .
C2 C1 P1 122.32(19) . .
C3 C2 C1 120.8(2) . .
C2 C3 C4 120.4(2) . .
C3 C4 C5 119.7(2) . .
C4 C5 C6 119.7(2) . .
C1 C6 C5 121.3(2) . .
C12 C7 C8 118.2(2) . .
C12 C7 P1 121.21(19) . .
C8 C7 P1 120.09(19) . .
C9 C8 C7 120.8(2) . .
C10 C9 C8 120.0(3) . .
C11 C10 C9 120.1(2) . .
C10 C11 C12 120.0(3) . .
C11 C12 C7 120.9(3) . .
C14 C13 C18 118.0(2) . .
C14 C13 P1 121.46(19) . .
C18 C13 P1 120.38(19) . .
C15 C14 C13 120.9(2) . .
C16 C15 C14 120.5(3) . .
C15 C16 C17 119.2(2) . .
C16 C17 C18 120.6(3) . .
C17 C18 C13 120.8(3) . .
C24 C19 C20 118.2(2) . .
C24 C19 P2 123.07(19) . .
C20 C19 P2 118.73(18) . .
C21 C20 C19 121.1(2) . .
C20 C21 C22 120.0(2) . .
C21 C22 C23 119.7(2) . .
C24 C23 C22 119.8(2) . .
C23 C24 C19 121.3(2) . .
C26 C25 C30 118.6(2) . .
C26 C25 P2 118.55(18) . .
C30 C25 P2 122.80(19) . .
C27 C26 C25 120.7(2) . .
C28 C27 C26 120.1(2) . .
C27 C28 C29 119.9(2) . .
C30 C29 C28 120.1(2) . .
C29 C30 C25 120.7(2) . .
C32 C31 C36 118.3(2) . .
C32 C31 P2 124.36(19) . .
C36 C31 P2 117.15(18) . .
C33 C32 C31 120.6(2) . .
C34 C33 C32 120.1(2) . .
C35 C34 C33 119.6(2) . .
C34 C35 C36 120.5(2) . .
C35 C36 C31 120.9(2) . .
C42 C37 C38 118.2(2) . .
C42 C37 P3 120.83(19) . .
C38 C37 P3 120.54(19) . .
C39 C38 C37 120.7(2) . .
C40 C39 C38 120.3(2) . .
C41 C40 C39 119.4(2) . .
C40 C41 C42 120.6(2) . .
C41 C42 C37 120.7(2) . .
C48 C43 C44 118.0(2) . .
C48 C43 P3 118.63(19) . .
C44 C43 P3 123.3(2) . .
C45 C44 C43 120.3(3) . .
C46 C45 C44 120.6(3) . .
C47 C46 C45 119.9(3) . .
C46 C47 C48 119.6(3) . .
C47 C48 C43 121.6(3) . .
C54 C49 C50 118.0(2) . .
C54 C49 P3 118.54(19) . .
C50 C49 P3 123.26(19) . .
C51 C50 C49 120.9(2) . .
C52 C51 C50 120.2(3) . .
C53 C52 C51 119.4(3) . .
C52 C53 C54 120.6(3) . .
C53 C54 C49 120.9(2) . .
C3S C1S C2S 119.8(3) . 2_767
C1S C2S C3S 119.9(3) 2_767 .
C1S C3S C2S 120.2(3) . .

loop_
_geom_bond_atom_site_label_1
_geom_bond_atom_site_label_2
_geom_bond_distance
_geom_bond_site_symmetry_2
Ru1 P1 2.3137(6) .
Ru1 P2 2.3169(6) .
Ru1 P3 2.3760(6) .
P1 C7 1.839(2) .
P1 C1 1.841(3) .
P1 C13 1.860(2) .
P2 C25 1.833(2) .
P2 C31 1.839(2) .
P2 C19 1.845(2) .
P3 C49 1.846(3) .
P3 C43 1.849(3) .
P3 C37 1.856(2) .
C1 C6 1.392(3) .
C1 C2 1.403(3) .
C2 C3 1.387(4) .
C3 C4 1.387(4) .
C4 C5 1.393(4) .
C5 C6 1.395(4) .
C7 C12 1.400(3) .
C7 C8 1.400(4) .
C8 C9 1.393(4) .
C9 C10 1.393(4) .
C10 C11 1.380(4) .
C11 C12 1.397(4) .
C13 C14 1.394(3) .
C13 C18 1.402(4) .
C14 C15 1.394(3) .
C15 C16 1.384(4) .
C16 C17 1.386(4) .
C17 C18 1.389(4) .
C19 C24 1.392(3) .
C19 C20 1.401(3) .
C20 C21 1.388(3) .
C21 C22 1.388(4) .
C22 C23 1.397(4) .
C23 C24 1.389(3) .
C25 C26 1.396(3) .
C25 C30 1.400(3) .
C26 C27 1.390(3) .
C27 C28 1.385(4) .
C28 C29 1.392(4) .
C29 C30 1.386(3) .
C31 C32 1.398(3) .
C31 C36 1.398(3) .
C32 C33 1.396(3) .
C33 C34 1.390(4) .
C34 C35 1.384(4) .
C35 C36 1.386(4) .
C37 C42 1.399(3) .
C37 C38 1.402(3) .
C38 C39 1.391(3) .
C39 C40 1.390(4) .
C40 C41 1.382(4) .
C41 C42 1.392(3) .
C43 C48 1.397(4) .
C43 C44 1.402(4) .
C44 C45 1.394(4) .
C45 C46 1.387(4) .
C46 C47 1.381(4) .
C47 C48 1.393(4) .
C49 C54 1.396(3) .
C49 C50 1.403(3) .
C50 C51 1.391(4) .
C51 C52 1.390(4) .
C52 C53 1.387(4) .
C53 C54 1.387(4) .
C1S C3S 1.384(4) .
C1S C2S 1.386(4) 2_767
C2S C1S 1.386(4) 2_767
C2S C3S 1.387(4) .

loop_
_geom_torsion_atom_site_label_1
_geom_torsion_atom_site_label_2
_geom_torsion_atom_site_label_3
_geom_torsion_atom_site_label_4
_geom_torsion
_geom_torsion_site_symmetry_1
C7 P1 C1 C6 151.0(2) .
C13 P1 C1 C6 -105.1(2) .
Ru1 P1 C1 C6 22.7(2) .
C7 P1 C1 C2 -32.0(2) .
C13 P1 C1 C2 71.9(2) .
Ru1 P1 C1 C2 -160.27(17) .
C6 C1 C2 C3 -2.1(4) .
P1 C1 C2 C3 -179.2(2) .
C1 C2 C3 C4 -0.1(4) .
C2 C3 C4 C5 1.6(4) .
C3 C4 C5 C6 -0.8(4) .
C2 C1 C6 C5 2.9(4) .
P1 C1 C6 C5 -179.91(19) .
C4 C5 C6 C1 -1.5(4) .
C1 P1 C7 C12 -40.4(2) .
C13 P1 C7 C12 -142.3(2) .
Ru1 P1 C7 C12 93.8(2) .
C1 P1 C7 C8 147.8(2) .
C13 P1 C7 C8 46.0(2) .
Ru1 P1 C7 C8 -77.9(2) .
C12 C7 C8 C9 0.9(4) .
P1 C7 C8 C9 172.83(19) .
C7 C8 C9 C10 -0.6(4) .
C8 C9 C10 C11 -0.4(4) .
C9 C10 C11 C12 1.1(4) .
C10 C11 C12 C7 -0.8(4) .
C8 C7 C12 C11 -0.2(4) .
P1 C7 C12 C11 -172.05(19) .
C7 P1 C13 C14 -146.9(2) .
C1 P1 C13 C14 107.6(2) .
Ru1 P1 C13 C14 -25.0(2) .
C7 P1 C13 C18 37.7(2) .
C1 P1 C13 C18 -67.8(2) .
Ru1 P1 C13 C18 159.67(19) .
C18 C13 C14 C15 1.2(4) .
P1 C13 C14 C15 -174.3(2) .
C13 C14 C15 C16 -0.2(4) .
C14 C15 C16 C17 -0.6(4) .
C15 C16 C17 C18 0.4(4) .
C16 C17 C18 C13 0.6(4) .
C14 C13 C18 C17 -1.4(4) .
P1 C13 C18 C17 174.1(2) .
C25 P2 C19 C24 118.2(2) .
C31 P2 C19 C24 12.7(2) .
Ru1 P2 C19 C24 -113.17(19) .
C25 P2 C19 C20 -64.1(2) .
C31 P2 C19 C20 -169.59(19) .
Ru1 P2 C19 C20 64.6(2) .
C24 C19 C20 C21 0.0(4) .
P2 C19 C20 C21 -177.88(18) .
C19 C20 C21 C22 0.9(4) .
C20 C21 C22 C23 -1.1(4) .
C21 C22 C23 C24 0.6(4) .
C22 C23 C24 C19 0.2(4) .
C20 C19 C24 C23 -0.5(4) .
P2 C19 C24 C23 177.23(19) .
C31 P2 C25 C26 -102.8(2) .
C19 P2 C25 C26 152.62(19) .
Ru1 P2 C25 C26 29.5(2) .
C31 P2 C25 C30 75.5(2) .
C19 P2 C25 C30 -29.1(2) .
Ru1 P2 C25 C30 -152.23(18) .
C30 C25 C26 C27 0.6(4) .
P2 C25 C26 C27 178.91(19) .
C25 C26 C27 C28 -0.5(4) .
C26 C27 C28 C29 0.3(4) .
C27 C28 C29 C30 -0.1(4) .
C28 C29 C30 C25 0.1(4) .
C26 C25 C30 C29 -0.4(4) .
P2 C25 C30 C29 -178.64(19) .
C25 P2 C31 C32 -8.8(2) .
C19 P2 C31 C32 96.0(2) .
Ru1 P2 C31 C32 -142.35(18) .
C25 P2 C31 C36 165.74(19) .
C19 P2 C31 C36 -89.4(2) .
Ru1 P2 C31 C36 32.2(2) .
C36 C31 C32 C33 -3.1(4) .
P2 C31 C32 C33 171.47(19) .
C31 C32 C33 C34 0.6(4) .
C32 C33 C34 C35 1.6(4) .
C33 C34 C35 C36 -1.2(4) .
C34 C35 C36 C31 -1.4(4) .
C32 C31 C36 C35 3.5(4) .
P2 C31 C36 C35 -171.44(19) .
C49 P3 C37 C42 -140.4(2) .
C43 P3 C37 C42 -37.7(2) .
Ru1 P3 C37 C42 86.6(2) .
C49 P3 C37 C38 47.4(2) .
C43 P3 C37 C38 150.1(2) .
Ru1 P3 C37 C38 -85.7(2) .
C42 C37 C38 C39 -1.3(3) .
P3 C37 C38 C39 171.21(19) .
C37 C38 C39 C40 0.2(4) .
C38 C39 C40 C41 0.7(4) .
C39 C40 C41 C42 -0.5(4) .
C40 C41 C42 C37 -0.6(4) .
C38 C37 C42 C41 1.4(4) .
P3 C37 C42 C41 -171.01(19) .
C49 P3 C43 C48 -176.8(2) .
C37 P3 C43 C48 78.5(2) .
Ru1 P3 C43 C48 -43.7(2) .
C49 P3 C43 C44 -0.2(2) .
C37 P3 C43 C44 -104.8(2) .
Ru1 P3 C43 C44 132.89(19) .
C48 C43 C44 C45 0.1(4) .
P3 C43 C44 C45 -176.6(2) .
C43 C44 C45 C46 -0.4(4) .
C44 C45 C46 C47 -0.2(4) .
C45 C46 C47 C48 1.1(4) .
C46 C47 C48 C43 -1.4(4) .
C44 C43 C48 C47 0.8(4) .
P3 C43 C48 C47 177.6(2) .
C43 P3 C49 C54 95.5(2) .
C37 P3 C49 C54 -161.08(19) .
Ru1 P3 C49 C54 -33.6(2) .
C43 P3 C49 C50 -79.9(2) .
C37 P3 C49 C50 23.5(2) .
Ru1 P3 C49 C50 150.95(18) .
C54 C49 C50 C51 0.3(4) .
P3 C49 C50 C51 175.7(2) .
C49 C50 C51 C52 -0.5(4) .
C50 C51 C52 C53 0.4(4) .
C51 C52 C53 C54 -0.2(4) .
C52 C53 C54 C49 0.0(4) .
C50 C49 C54 C53 -0.1(4) .
P3 C49 C54 C53 -175.7(2) .
C2S C1S C3S C2S -0.2(5) 2_767
C1S C2S C3S C1S 0.2(5) 2_767
